data_7158476
loop_
_publ_author_name
'Hao, Di'
'Yang, Zhen'
'Liu, Yali'
'Li, Yang'
'Li, Chuntian'
'Gu, Yanlong'
'Vaccaro, Luigi'
'Liu, Jichang'
'Liu, Ping'

_publ_section_title
;
 Pd-Catalyzed direct C-H arylation of pyrrolo[1,2-<i>a</i>]quinoxalines.
;
_journal_issue 4
_journal_name_full 'Organic &amp; biomolecular chemistry'
_journal_page_first 847
_journal_page_last 851
_journal_paper_doi 10.1039/d1ob02248b
_journal_volume 20
_journal_year 2022
_chemical_formula_moiety 'C25 H20 N2'
_chemical_formula_sum 'C25 H20 N2'
_chemical_formula_weight 348.43
_space_group_crystal_system monoclinic
_space_group_IT_number 14
_space_group_name_Hall '-P 2yn'
_space_group_name_H-M_alt 'P 1 21/n 1'
_atom_sites_solution_hydrogens geom
_atom_sites_solution_primary dual
_audit_creation_date 2020-10-26
_audit_creation_method
;
Olex2 1.2
(compiled 2018.05.29 svn.r3508 for OlexSys, GUI svn.r5506)
;
_audit_update_record
;
2021-09-24 deposited with the CCDC.	2021-12-22 downloaded from the CCDC.
;
_cell_angle_alpha 90
_cell_angle_beta 101.8810(10)
_cell_angle_gamma 90
_cell_formula_units_Z 4
_cell_length_a 9.8016(2)
_cell_length_b 10.2699(2)
_cell_length_c 18.6233(4)
_cell_measurement_reflns_used 7144
_cell_measurement_temperature 173(2)
_cell_measurement_theta_max 26.62
_cell_measurement_theta_min 2.28
_cell_volume 1834.49(7)
_computing_cell_refinement 'SAINT V8.38A (?, 2016)'
_computing_data_reduction 'SAINT V8.38A (?, 2016)'
_computing_molecular_graphics 'Olex2 (Dolomanov et al., 2009)'
_computing_publication_material 'Olex2 (Dolomanov et al., 2009)'
_computing_structure_refinement 'ShelXL (Sheldrick, 2015)'
_computing_structure_solution 'ShelXT (Sheldrick, 2015)'
_diffrn_ambient_temperature 173.0
_diffrn_measured_fraction_theta_full 0.998
_diffrn_measured_fraction_theta_max 0.998
_diffrn_measurement_device_type 'Bruker D8 Venture'
_diffrn_measurement_method '\f and \w scans'
_diffrn_radiation_monochromator graphite
_diffrn_radiation_type MoK\a
_diffrn_radiation_wavelength 0.71073
_diffrn_reflns_av_R_equivalents 0.0414
_diffrn_reflns_av_unetI/netI 0.0265
_diffrn_reflns_Laue_measured_fraction_full 0.998
_diffrn_reflns_Laue_measured_fraction_max 0.998
_diffrn_reflns_limit_h_max 12
_diffrn_reflns_limit_h_min -11
_diffrn_reflns_limit_k_max 12
_diffrn_reflns_limit_k_min -12
_diffrn_reflns_limit_l_max 23
_diffrn_reflns_limit_l_min -23
_diffrn_reflns_number 22818
_diffrn_reflns_point_group_measured_fraction_full 0.998
_diffrn_reflns_point_group_measured_fraction_max 0.998
_diffrn_reflns_theta_full 25.242
_diffrn_reflns_theta_max 26.732
_diffrn_reflns_theta_min 2.276
_diffrn_standards_number 0
_exptl_absorpt_coefficient_mu 0.074
_exptl_absorpt_correction_T_max 0.7454
_exptl_absorpt_correction_T_min 0.6857
_exptl_absorpt_correction_type multi-scan
_exptl_absorpt_process_details sadabs
_exptl_crystal_density_diffrn 1.262
_exptl_crystal_description block
_exptl_crystal_F_000 736
_exptl_crystal_size_max 0.19
_exptl_crystal_size_mid 0.17
_exptl_crystal_size_min 0.15
_refine_diff_density_max 0.204
_refine_diff_density_min -0.194
_refine_diff_density_rms 0.039
_refine_ls_extinction_method none
_refine_ls_goodness_of_fit_ref 1.069
_refine_ls_hydrogen_treatment constr
_refine_ls_matrix_type full
_refine_ls_number_parameters 246
_refine_ls_number_reflns 3882
_refine_ls_number_restraints 0
_refine_ls_restrained_S_all 1.069
_refine_ls_R_factor_all 0.0615
_refine_ls_R_factor_gt 0.0492
_refine_ls_shift/su_max 0.000
_refine_ls_shift/su_mean 0.000
_refine_ls_structure_factor_coef Fsqd
_refine_ls_weighting_details 'w=1/[\s^2^(Fo^2^)+(0.0487P)^2^+0.7952P] where P=(Fo^2^+2Fc^2^)/3'
_refine_ls_weighting_scheme calc
_refine_ls_wR_factor_gt 0.1165
_refine_ls_wR_factor_ref 0.1239
_reflns_Friedel_coverage 0.000
_reflns_number_gt 3219
_reflns_number_total 3882
_reflns_threshold_expression 'I > 2\s(I)'
_cod_data_source_file d1ob02248b2.cif
_cod_data_source_block 11
_cod_depositor_comments 'Adding full bibliography for 7158476--7158478.cif.'
_cod_database_code 7158476
_shelx_shelxl_version_number 2018/3
_shelx_space_group_comment
;
The symmetry employed for this shelxl refinement is uniquely defined
by the following loop, which should always be used as a source of
symmetry information in preference to the above space-group names.
They are only intended as comments.
;
_shelx_estimated_absorpt_t_max 0.989
_shelx_estimated_absorpt_t_min 0.986
_olex2_refinement_description
;
1. Fixed Uiso
 At 1.2 times of:
  All C(H) groups
 At 1.5 times of:
  All C(H,H,H) groups
2.a Aromatic/amide H refined with riding coordinates:
 C3(H3), C4(H4), C5(H5), C6(H6), C7(H7), C10(H10), C13(H13), C14(H14),
 C16(H16), C17(H17), C20(H20), C21(H21), C23(H23), C24(H24)
2.b Idealised Me refined as rotating group:
 C18(H18A,H18B,H18C), C25(H25A,H25B,H25C)
;
_olex2_submission_special_instructions 'No special instructions were received'

loop_
_space_group_symop_operation_xyz
'x, y, z'
'-x+1/2, y+1/2, -z+1/2'
'-x, -y, -z'
'x-1/2, -y-1/2, z-1/2'

loop_
_atom_site_label
_atom_site_type_symbol
_atom_site_fract_x
_atom_site_fract_y
_atom_site_fract_z
_atom_site_U_iso_or_equiv
_atom_site_adp_type
_atom_site_occupancy
_atom_site_site_symmetry_order
_atom_site_calc_flag
_atom_site_refinement_flags_posn
_atom_site_refinement_flags_adp
_atom_site_refinement_flags_occupancy
_atom_site_disorder_assembly
_atom_site_disorder_group
C1 C 0.55329(16) 0.79849(16) 0.57902(8) 0.0307(3) Uani 1 1 d . . . . .
C2 C 0.67229(16) 0.75808(17) 0.63084(9) 0.0347(4) Uani 1 1 d . . . . .
C3 C 0.69848(19) 0.8164(2) 0.70009(9) 0.0430(4) Uani 1 1 d . . . . .
H3 H 0.776598 0.788537 0.735876 0.052 Uiso 1 1 calc R . . . .
C4 C 0.61426(19) 0.9131(2) 0.71782(10) 0.0461(5) Uani 1 1 d . . . . .
H4 H 0.632532 0.950152 0.765597 0.055 Uiso 1 1 calc R . . . .
C5 C 0.50126(19) 0.9563(2) 0.66450(10) 0.0447(4) Uani 1 1 d . . . . .
H5 H 0.444264 1.025045 0.675714 0.054 Uiso 1 1 calc R . . . .
C6 C 0.47177(17) 0.90009(17) 0.59590(10) 0.0366(4) Uani 1 1 d . . . . .
H6 H 0.395360 0.930940 0.559982 0.044 Uiso 1 1 calc R . . . .
C7 C 0.74381(17) 0.61730(17) 0.55034(9) 0.0344(4) Uani 1 1 d . . . . .
H7 H 0.809389 0.556441 0.539142 0.041 Uiso 1 1 calc R . . . .
C8 C 0.63037(15) 0.65231(16) 0.49321(8) 0.0293(3) Uani 1 1 d . . . . .
C9 C 0.58751(16) 0.61174(15) 0.42103(8) 0.0288(3) Uani 1 1 d . . . . .
C10 C 0.45363(17) 0.66398(16) 0.39697(8) 0.0319(4) Uani 1 1 d . . . . .
H10 H 0.397427 0.651340 0.349458 0.038 Uiso 1 1 calc R . . . .
C11 C 0.41509(16) 0.73614(16) 0.45187(8) 0.0306(3) Uani 1 1 d . . . . .
C12 C 0.66376(16) 0.52580(15) 0.37986(8) 0.0288(3) Uani 1 1 d . . . . .
C13 C 0.59185(17) 0.43500(16) 0.33015(8) 0.0333(4) Uani 1 1 d . . . . .
H13 H 0.492879 0.432857 0.320919 0.040 Uiso 1 1 calc R . . . .
C14 C 0.66247(18) 0.34830(17) 0.29423(9) 0.0365(4) Uani 1 1 d . . . . .
H14 H 0.610976 0.287316 0.260941 0.044 Uiso 1 1 calc R . . . .
C15 C 0.80720(18) 0.34833(16) 0.30573(8) 0.0346(4) Uani 1 1 d . . . . .
C16 C 0.87874(17) 0.44326(16) 0.35184(8) 0.0330(4) Uani 1 1 d . . . . .
H16 H 0.977312 0.448517 0.358487 0.040 Uiso 1 1 calc R . . . .
C17 C 0.80890(16) 0.53047(16) 0.38834(8) 0.0305(3) Uani 1 1 d . . . . .
H17 H 0.860397 0.594348 0.419568 0.037 Uiso 1 1 calc R . . . .
C18 C 0.8838(2) 0.24696(19) 0.27112(10) 0.0482(5) Uani 1 1 d . . . . .
H18A H 0.874968 0.266574 0.218869 0.072 Uiso 1 1 calc GR . . . .
H18B H 0.843817 0.160973 0.276614 0.072 Uiso 1 1 calc GR . . . .
H18C H 0.982550 0.247281 0.295341 0.072 Uiso 1 1 calc GR . . . .
C19 C 0.27538(16) 0.79021(15) 0.45017(8) 0.0301(3) Uani 1 1 d . . . . .
C20 C 0.19810(16) 0.75484(16) 0.50232(9) 0.0323(4) Uani 1 1 d . . . . .
H20 H 0.240503 0.704210 0.543598 0.039 Uiso 1 1 calc R . . . .
C21 C 0.06019(17) 0.79292(16) 0.49438(9) 0.0354(4) Uani 1 1 d . . . . .
H21 H 0.009275 0.767808 0.530369 0.043 Uiso 1 1 calc R . . . .
C22 C -0.00525(17) 0.86744(16) 0.43452(10) 0.0361(4) Uani 1 1 d . . . . .
C23 C 0.07305(18) 0.90395(18) 0.38379(10) 0.0410(4) Uani 1 1 d . . . . .
H23 H 0.031185 0.956172 0.343093 0.049 Uiso 1 1 calc R . . . .
C24 C 0.21069(18) 0.86619(18) 0.39099(9) 0.0391(4) Uani 1 1 d . . . . .
H24 H 0.261564 0.892380 0.355186 0.047 Uiso 1 1 calc R . . . .
C25 C -0.15678(18) 0.90502(19) 0.42507(12) 0.0480(5) Uani 1 1 d . . . . .
H25A H -0.215364 0.835202 0.399316 0.072 Uiso 1 1 calc GR . . . .
H25B H -0.173911 0.985544 0.396397 0.072 Uiso 1 1 calc GR . . . .
H25C H -0.179463 0.918696 0.473366 0.072 Uiso 1 1 calc GR . . . .
N1 N 0.52608(13) 0.73217(13) 0.51139(7) 0.0288(3) Uani 1 1 d . . . . .
N2 N 0.76466(14) 0.66253(16) 0.61707(8) 0.0390(4) Uani 1 1 d . . . . .

loop_
_atom_site_aniso_label
_atom_site_aniso_U_11
_atom_site_aniso_U_22
_atom_site_aniso_U_33
_atom_site_aniso_U_23
_atom_site_aniso_U_13
_atom_site_aniso_U_12
C1 0.0254(7) 0.0366(9) 0.0298(8) -0.0030(6) 0.0052(6) -0.0036(7)
C2 0.0260(8) 0.0454(10) 0.0317(8) -0.0025(7) 0.0039(6) 0.0001(7)
C3 0.0333(9) 0.0613(12) 0.0316(9) -0.0082(8) 0.0004(7) -0.0021(8)
C4 0.0358(9) 0.0625(12) 0.0393(10) -0.0168(9) 0.0057(8) -0.0049(9)
C5 0.0352(9) 0.0484(11) 0.0509(11) -0.0163(9) 0.0102(8) -0.0013(8)
C6 0.0278(8) 0.0399(9) 0.0410(9) -0.0053(7) 0.0047(7) 0.0000(7)
C7 0.0264(8) 0.0441(10) 0.0311(8) -0.0018(7) 0.0020(6) 0.0055(7)
C8 0.0244(7) 0.0341(8) 0.0291(8) 0.0010(6) 0.0052(6) 0.0013(6)
C9 0.0258(7) 0.0327(8) 0.0274(7) 0.0038(6) 0.0041(6) -0.0012(6)
C10 0.0309(8) 0.0392(9) 0.0237(7) 0.0041(6) 0.0015(6) 0.0012(7)
C11 0.0266(8) 0.0355(8) 0.0277(8) 0.0054(6) 0.0012(6) 0.0013(7)
C12 0.0313(8) 0.0314(8) 0.0232(7) 0.0044(6) 0.0040(6) 0.0014(7)
C13 0.0302(8) 0.0382(9) 0.0289(8) 0.0028(7) 0.0003(6) -0.0008(7)
C14 0.0419(9) 0.0375(9) 0.0272(8) -0.0044(7) 0.0003(7) -0.0027(8)
C15 0.0418(9) 0.0354(9) 0.0267(8) 0.0000(7) 0.0075(7) 0.0046(7)
C16 0.0310(8) 0.0399(9) 0.0279(8) 0.0028(7) 0.0058(6) 0.0026(7)
C17 0.0300(8) 0.0331(8) 0.0275(8) -0.0004(6) 0.0037(6) -0.0013(7)
C18 0.0577(12) 0.0460(11) 0.0418(10) -0.0067(8) 0.0120(9) 0.0117(9)
C19 0.0254(7) 0.0323(8) 0.0303(8) -0.0001(6) 0.0005(6) 0.0024(6)
C20 0.0282(8) 0.0343(8) 0.0321(8) 0.0030(7) 0.0011(6) 0.0018(7)
C21 0.0291(8) 0.0361(9) 0.0404(9) -0.0007(7) 0.0056(7) -0.0015(7)
C22 0.0258(8) 0.0306(8) 0.0470(10) -0.0069(7) -0.0038(7) 0.0017(7)
C23 0.0365(9) 0.0420(10) 0.0380(9) 0.0059(8) -0.0070(7) 0.0070(8)
C24 0.0353(9) 0.0474(10) 0.0327(9) 0.0082(7) 0.0028(7) 0.0046(8)
C25 0.0272(9) 0.0423(10) 0.0692(13) -0.0063(9) -0.0026(8) 0.0046(8)
N1 0.0240(6) 0.0346(7) 0.0264(6) 0.0006(5) 0.0021(5) 0.0025(5)
N2 0.0294(7) 0.0527(9) 0.0322(7) -0.0034(6) 0.0004(6) 0.0066(7)

loop_
_atom_type_symbol
_atom_type_description
_atom_type_scat_dispersion_real
_atom_type_scat_dispersion_imag
_atom_type_scat_source
C C 0.0033 0.0016 'International Tables Vol C Tables 4.2.6.8 and 6.1.1.4'
H H 0.0000 0.0000 'International Tables Vol C Tables 4.2.6.8 and 6.1.1.4'
N N 0.0061 0.0033 'International Tables Vol C Tables 4.2.6.8 and 6.1.1.4'

loop_
_geom_angle_atom_site_label_1
_geom_angle_atom_site_label_2
_geom_angle_atom_site_label_3
_geom_angle
_geom_angle_site_symmetry_1
_geom_angle_site_symmetry_3
_geom_angle_publ_flag
C6 C1 C2 119.86(15) . . ?
C6 C1 N1 123.64(14) . . ?
N1 C1 C2 116.49(14) . . ?
C3 C2 C1 118.23(16) . . ?
N2 C2 C1 123.81(15) . . ?
N2 C2 C3 117.96(15) . . ?
C2 C3 H3 119.1 . . ?
C4 C3 C2 121.77(17) . . ?
C4 C3 H3 119.1 . . ?
C3 C4 H4 120.5 . . ?
C3 C4 C5 119.03(16) . . ?
C5 C4 H4 120.5 . . ?
C4 C5 H5 119.7 . . ?
C6 C5 C4 120.68(17) . . ?
C6 C5 H5 119.7 . . ?
C1 C6 H6 119.9 . . ?
C5 C6 C1 120.27(16) . . ?
C5 C6 H6 119.9 . . ?
C8 C7 H7 117.6 . . ?
N2 C7 H7 117.6 . . ?
N2 C7 C8 124.76(16) . . ?
C9 C8 C7 133.25(15) . . ?
C9 C8 N1 108.58(13) . . ?
N1 C8 C7 117.66(14) . . ?
C8 C9 C10 105.74(14) . . ?
C8 C9 C12 126.91(14) . . ?
C10 C9 C12 127.27(14) . . ?
C9 C10 H10 124.7 . . ?
C11 C10 C9 110.50(14) . . ?
C11 C10 H10 124.7 . . ?
C10 C11 C19 125.68(14) . . ?
C10 C11 N1 106.74(14) . . ?
N1 C11 C19 127.04(14) . . ?
C13 C12 C9 120.31(14) . . ?
C13 C12 C17 117.36(15) . . ?
C17 C12 C9 122.33(14) . . ?
C12 C13 H13 119.5 . . ?
C14 C13 C12 121.05(15) . . ?
C14 C13 H13 119.5 . . ?
C13 C14 H14 119.3 . . ?
C13 C14 C15 121.47(15) . . ?
C15 C14 H14 119.3 . . ?
C14 C15 C18 121.16(16) . . ?
C16 C15 C14 117.66(15) . . ?
C16 C15 C18 121.16(16) . . ?
C15 C16 H16 119.4 . . ?
C17 C16 C15 121.24(15) . . ?
C17 C16 H16 119.4 . . ?
C12 C17 H17 119.5 . . ?
C16 C17 C12 121.02(15) . . ?
C16 C17 H17 119.5 . . ?
C15 C18 H18A 109.5 . . ?
C15 C18 H18B 109.5 . . ?
C15 C18 H18C 109.5 . . ?
H18A C18 H18B 109.5 . . ?
H18A C18 H18C 109.5 . . ?
H18B C18 H18C 109.5 . . ?
C20 C19 C11 121.47(14) . . ?
C24 C19 C11 119.90(15) . . ?
C24 C19 C20 118.19(15) . . ?
C19 C20 H20 119.7 . . ?
C21 C20 C19 120.60(15) . . ?
C21 C20 H20 119.7 . . ?
C20 C21 H21 119.4 . . ?
C20 C21 C22 121.21(16) . . ?
C22 C21 H21 119.4 . . ?
C21 C22 C25 120.87(17) . . ?
C23 C22 C21 117.72(15) . . ?
C23 C22 C25 121.40(16) . . ?
C22 C23 H23 119.2 . . ?
C24 C23 C22 121.60(16) . . ?
C24 C23 H23 119.2 . . ?
C19 C24 H24 119.7 . . ?
C23 C24 C19 120.66(16) . . ?
C23 C24 H24 119.7 . . ?
C22 C25 H25A 109.5 . . ?
C22 C25 H25B 109.5 . . ?
C22 C25 H25C 109.5 . . ?
H25A C25 H25B 109.5 . . ?
H25A C25 H25C 109.5 . . ?
H25B C25 H25C 109.5 . . ?
C8 N1 C1 118.98(12) . . ?
C11 N1 C1 132.43(14) . . ?
C11 N1 C8 108.36(13) . . ?
C7 N2 C2 116.50(14) . . ?

loop_
_geom_bond_atom_site_label_1
_geom_bond_atom_site_label_2
_geom_bond_distance
_geom_bond_site_symmetry_2
_geom_bond_publ_flag
C1 C2 1.415(2) . ?
C1 C6 1.389(2) . ?
C1 N1 1.408(2) . ?
C2 C3 1.397(2) . ?
C2 N2 1.394(2) . ?
C3 H3 0.9500 . ?
C3 C4 1.374(3) . ?
C4 H4 0.9500 . ?
C4 C5 1.399(3) . ?
C5 H5 0.9500 . ?
C5 C6 1.377(2) . ?
C6 H6 0.9500 . ?
C7 H7 0.9500 . ?
C7 C8 1.418(2) . ?
C7 N2 1.303(2) . ?
C8 C9 1.387(2) . ?
C8 N1 1.405(2) . ?
C9 C10 1.403(2) . ?
C9 C12 1.470(2) . ?
C10 H10 0.9500 . ?
C10 C11 1.377(2) . ?
C11 C19 1.472(2) . ?
C11 N1 1.3846(19) . ?
C12 C13 1.398(2) . ?
C12 C17 1.399(2) . ?
C13 H13 0.9500 . ?
C13 C14 1.382(2) . ?
C14 H14 0.9500 . ?
C14 C15 1.390(2) . ?
C15 C16 1.390(2) . ?
C15 C18 1.504(2) . ?
C16 H16 0.9500 . ?
C16 C17 1.387(2) . ?
C17 H17 0.9500 . ?
C18 H18A 0.9800 . ?
C18 H18B 0.9800 . ?
C18 H18C 0.9800 . ?
C19 C20 1.397(2) . ?
C19 C24 1.392(2) . ?
C20 H20 0.9500 . ?
C20 C21 1.386(2) . ?
C21 H21 0.9500 . ?
C21 C22 1.395(2) . ?
C22 C23 1.386(3) . ?
C22 C25 1.509(2) . ?
C23 H23 0.9500 . ?
C23 C24 1.383(2) . ?
C24 H24 0.9500 . ?
C25 H25A 0.9800 . ?
C25 H25B 0.9800 . ?
C25 H25C 0.9800 . ?
